data_7231481
loop_
_publ_author_name
'Li, Lin-Ke'
'Li, Hai-Yang'
'Li, Ting'
'Quan, Li-Hong'
'Xu, Jing'
'Li, Fu-An'
'Zang, Shuang-Quan'

_publ_section_title
;
 Photochromic and photomodulated luminescence properties of two
 metal--viologen complexes constructed by a tetracarboxylate-anchored
 bipyridinium-based ligand
;
_journal_issue 41
_journal_name_full CrystEngComm
_journal_page_first 6412
_journal_paper_doi 10.1039/C8CE01335G
_journal_volume 20
_journal_year 2018
_chemical_formula_moiety '0.09(C32 H26 Eu2 N6 O24)'
_chemical_formula_sum 'C2.91 H2.36 Eu0.18 N0.55 O2.18'
_chemical_formula_weight 107.50
_space_group_crystal_system triclinic
_space_group_IT_number 2
_space_group_name_Hall '-P 1'
_space_group_name_H-M_alt 'P -1'
_symmetry_space_group_name_Hall '-P 1'
_symmetry_space_group_name_H-M 'P -1'
_atom_sites_solution_hydrogens geom
_atom_sites_solution_primary direct
_audit_creation_date 2017-01-07
_audit_creation_method
;
Olex2 1.2
(compiled 2017.01.04 svn.r3372 for OlexSys, GUI svn.r5289)
;
_audit_update_record
;
2018-07-31 deposited with the CCDC.
2018-09-03 downloaded from the CCDC.
;
_cell_angle_alpha 94.619(6)
_cell_angle_beta 95.775(5)
_cell_angle_gamma 94.636(5)
_cell_formula_units_Z 11
_cell_length_a 8.0365(4)
_cell_length_b 9.9090(7)
_cell_length_c 12.1201(8)
_cell_measurement_reflns_used 4598
_cell_measurement_temperature 293(2)
_cell_measurement_theta_max 25.566
_cell_measurement_theta_min 3.994
_cell_volume 953.29(10)
_computing_molecular_graphics 'Olex2 (Dolomanov et al., 2009)'
_computing_publication_material 'Olex2 (Dolomanov et al., 2009)'
_computing_structure_refinement 'ShelXL (Sheldrick, 2015)'
_computing_structure_solution 'XS (Sheldrick, 2008)'
_diffrn_ambient_temperature 293(2)
_diffrn_measured_fraction_theta_full 0.998
_diffrn_measured_fraction_theta_max 0.997
_diffrn_measurement_device_type 'multiwire proportional'
_diffrn_measurement_method 'phi and omega scans'
_diffrn_radiation_monochromator graphite
_diffrn_radiation_type MoK\a
_diffrn_radiation_wavelength 0.71073
_diffrn_reflns_av_R_equivalents 0.1168
_diffrn_reflns_av_unetI/netI 0.1014
_diffrn_reflns_Laue_measured_fraction_full 0.998
_diffrn_reflns_Laue_measured_fraction_max 0.997
_diffrn_reflns_limit_h_max 9
_diffrn_reflns_limit_h_min -10
_diffrn_reflns_limit_k_max 10
_diffrn_reflns_limit_k_min -12
_diffrn_reflns_limit_l_max 15
_diffrn_reflns_limit_l_min -15
_diffrn_reflns_number 11611
_diffrn_reflns_point_group_measured_fraction_full 0.998
_diffrn_reflns_point_group_measured_fraction_max 0.997
_diffrn_reflns_theta_full 26.000
_diffrn_reflns_theta_max 26.368
_diffrn_reflns_theta_min 3.393
_exptl_absorpt_coefficient_mu 3.365
_exptl_absorpt_correction_T_max 1.0000
_exptl_absorpt_correction_T_min 0.64425
_exptl_absorpt_correction_type multi-scan
_exptl_crystal_density_diffrn 2.060
_exptl_crystal_description block
_exptl_crystal_F_000 578
_exptl_crystal_size_max 0.22
_exptl_crystal_size_mid 0.20
_exptl_crystal_size_min 0.18
_refine_diff_density_max 1.699
_refine_diff_density_min -3.430
_refine_diff_density_rms 0.493
_refine_ls_extinction_method none
_refine_ls_goodness_of_fit_ref 1.093
_refine_ls_hydrogen_treatment constr
_refine_ls_matrix_type full
_refine_ls_number_parameters 289
_refine_ls_number_reflns 3884
_refine_ls_number_restraints 0
_refine_ls_restrained_S_all 1.093
_refine_ls_R_factor_all 0.0895
_refine_ls_R_factor_gt 0.0689
_refine_ls_shift/su_max 0.000
_refine_ls_shift/su_mean 0.000
_refine_ls_structure_factor_coef Fsqd
_refine_ls_weighting_details 'w=1/[\s^2^(Fo^2^)+(0.1235P)^2^] where P=(Fo^2^+2Fc^2^)/3'
_refine_ls_weighting_scheme calc
_refine_ls_wR_factor_gt 0.1663
_refine_ls_wR_factor_ref 0.2144
_reflns_Friedel_coverage 0.000
_reflns_number_gt 3080
_reflns_number_total 3884
_reflns_threshold_expression 'I > 2\s(I)'
_cod_data_source_file c8ce01335g2.cif
_cod_data_source_block a
_cod_depositor_comments 'Adding full bibliography for 7231480--7231481.cif.'
_cod_database_code 7231481
_shelx_shelxl_version_number 2016/4
_shelx_space_group_comment
;
The symmetry employed for this shelxl refinement is uniquely defined
by the following loop, which should always be used as a source of
symmetry information in preference to the above space-group names.
They are only intended as comments.
;
_olex2_refinement_description
;
1. Fixed Uiso
 At 1.2 times of:
  All C(H) groups, All C(H,H) groups
2.a Secondary CH2 refined with riding coordinates:
 C9(H9A,H9B), C16(H16A,H16B), C15(H15A,H15B)
2.b Aromatic/amide H refined with riding coordinates:
 C7(H7), C3(H3), C5(H5), C10(H10), C11(H11), C13(H13), C14(H14)
;
_olex2_submission_special_instructions 'No special instructions were received'

loop_
_space_group_symop_operation_xyz
'x, y, z'
'-x, -y, -z'

loop_
_atom_site_label
_atom_site_type_symbol
_atom_site_fract_x
_atom_site_fract_y
_atom_site_fract_z
_atom_site_U_iso_or_equiv
_atom_site_adp_type
_atom_site_occupancy
_atom_site_site_symmetry_order
_atom_site_calc_flag
_atom_site_refinement_flags_posn
Eu1 Eu 0.13183(5) 0.98041(4) 0.77490(4) 0.0386(2) Uani 1 1 d .
C7 C 0.1585(12) 0.4979(9) 0.8976(8) 0.039(2) Uani 1 1 d .
H7 H 0.098279 0.486629 0.827372 0.047 Uiso 1 1 calc R
O2 O 0.0424(10) 0.7339(7) 0.8071(6) 0.0469(17) Uani 1 1 d .
O1 O 0.1891(11) 0.8655(7) 0.9431(6) 0.0508(18) Uani 1 1 d .
C6 C 0.2135(12) 0.3865(9) 0.9455(7) 0.037(2) Uani 1 1 d .
N1 N 0.2962(10) 0.5313(8) 1.3083(6) 0.0379(18) Uani 1 1 d .
C3 C 0.2807(12) 0.6401(9) 1.0560(8) 0.038(2) Uani 1 1 d .
H3 H 0.307073 0.726814 1.092028 0.046 Uiso 1 1 calc R
C12 C 0.0633(14) 0.5086(11) 1.4586(8) 0.044(2) Uani 1 1 d .
C2 C 0.1913(13) 0.6263(10) 0.9522(8) 0.043(2) Uani 1 1 d .
C1 C 0.1330(14) 0.7490(11) 0.8987(8) 0.046(2) Uani 1 1 d .
C4 C 0.3322(12) 0.5307(11) 1.1082(8) 0.042(2) Uani 1 1 d .
C5 C 0.3010(12) 0.4001(9) 1.0519(9) 0.040(2) Uani 1 1 d .
H5 H 0.337666 0.324536 1.084699 0.048 Uiso 1 1 calc R
C9 C 0.4240(14) 0.5484(11) 1.2259(8) 0.045(2) Uani 1 1 d .
H9A H 0.504492 0.481070 1.234035 0.054 Uiso 1 1 calc R
H9B H 0.484262 0.637958 1.239793 0.054 Uiso 1 1 calc R
C10 C 0.1857(17) 0.6260(12) 1.3223(9) 0.056(3) Uani 1 1 d .
H10 H 0.188928 0.700906 1.280730 0.067 Uiso 1 1 calc R
C11 C 0.0696(16) 0.6131(12) 1.3966(9) 0.056(3) Uani 1 1 d .
H11 H -0.006220 0.678562 1.403935 0.067 Uiso 1 1 calc R
C13 C 0.1706(14) 0.4095(12) 1.4410(11) 0.057(3) Uani 1 1 d .
H13 H 0.163796 0.332065 1.479445 0.068 Uiso 1 1 calc R
C14 C 0.2877(14) 0.4247(12) 1.3669(10) 0.054(3) Uani 1 1 d .
H14 H 0.362371 0.358672 1.357746 0.065 Uiso 1 1 calc R
O3 O 0.0960(10) 0.2311(7) 0.7928(6) 0.054(2) Uani 1 1 d .
C8 C 0.1791(13) 0.2457(9) 0.8853(8) 0.039(2) Uani 1 1 d .
O4 O 0.2356(11) 0.1466(7) 0.9301(6) 0.054(2) Uani 1 1 d .
O7 O 0.1815(10) 1.0964(8) 0.5845(6) 0.0541(19) Uani 1 1 d .
O8 O 0.3874(9) 1.1124(8) 0.7156(6) 0.0536(19) Uani 1 1 d .
O5 O -0.1276(9) 0.9499(8) 0.6475(6) 0.0506(18) Uani 1 1 d .
O6 O -0.1228(10) 1.0065(9) 0.8629(7) 0.059(2) Uani 1 1 d .
C16 C -0.2850(13) 0.9765(14) 0.6845(9) 0.057(3) Uani 1 1 d .
H16A H -0.374523 0.917414 0.641430 0.068 Uiso 1 1 calc R
H16B H -0.306549 1.070102 0.675256 0.068 Uiso 1 1 calc R
C15 C -0.2784(15) 0.9516(16) 0.8031(10) 0.066(3) Uani 1 1 d .
H15A H -0.369823 0.992580 0.835591 0.080 Uiso 1 1 calc R
H15B H -0.292747 0.854467 0.809510 0.080 Uiso 1 1 calc R
O11 O 0.3641(10) 0.8188(8) 0.7482(8) 0.065(2) Uani 1 1 d .
O9 O 0.4181(12) 1.2078(10) 0.5649(7) 0.070(2) Uani 1 1 d .
N3 N 0.3309(12) 1.1409(10) 0.6194(8) 0.050(2) Uani 1 1 d .
O10 O 0.1749(11) 0.8184(9) 0.6097(7) 0.063(2) Uani 1 1 d .
O12 O 0.3479(14) 0.6633(11) 0.6140(9) 0.091(4) Uani 1 1 d .
N2 N 0.2960(12) 0.7630(10) 0.6551(9) 0.057(2) Uani 1 1 d .

loop_
_atom_site_aniso_label
_atom_site_aniso_U_11
_atom_site_aniso_U_22
_atom_site_aniso_U_33
_atom_site_aniso_U_23
_atom_site_aniso_U_13
_atom_site_aniso_U_12
Eu1 0.0290(4) 0.0420(4) 0.0418(4) -0.0013(2) -0.0072(2) 0.0045(2)
C7 0.035(5) 0.039(5) 0.039(5) -0.003(4) -0.009(4) 0.000(4)
O2 0.043(4) 0.047(4) 0.047(4) 0.001(3) -0.007(3) 0.000(3)
O1 0.059(5) 0.035(4) 0.054(4) 0.002(3) -0.013(4) 0.002(3)
C6 0.038(5) 0.041(5) 0.029(4) -0.003(4) -0.006(4) 0.007(4)
N1 0.033(4) 0.043(4) 0.034(4) -0.002(3) -0.014(3) 0.010(3)
C3 0.041(6) 0.025(4) 0.046(5) -0.006(4) -0.003(4) 0.000(4)
C12 0.043(6) 0.052(6) 0.031(5) -0.007(4) -0.012(4) 0.005(5)
C2 0.038(6) 0.045(5) 0.044(5) 0.000(4) 0.002(4) 0.003(4)
C1 0.045(6) 0.047(6) 0.043(5) 0.005(4) -0.003(5) -0.003(5)
C4 0.026(5) 0.055(6) 0.043(5) -0.001(4) -0.002(4) 0.002(4)
C5 0.027(5) 0.030(4) 0.062(6) 0.003(4) 0.007(4) -0.001(4)
C9 0.034(5) 0.052(6) 0.044(6) 0.002(4) -0.015(4) -0.002(4)
C10 0.069(8) 0.057(7) 0.045(6) 0.016(5) -0.001(6) 0.021(6)
C11 0.062(8) 0.063(7) 0.047(6) 0.008(5) 0.001(5) 0.034(6)
C13 0.033(6) 0.057(7) 0.081(8) 0.019(6) -0.001(6) 0.009(5)
C14 0.038(6) 0.057(7) 0.070(7) 0.007(6) 0.003(5) 0.018(5)
O3 0.062(5) 0.045(4) 0.051(4) -0.007(3) -0.023(4) 0.017(4)
C8 0.041(6) 0.027(4) 0.046(5) -0.004(4) -0.002(4) 0.001(4)
O4 0.066(5) 0.035(4) 0.058(4) -0.007(3) -0.016(4) 0.014(3)
O7 0.039(5) 0.064(5) 0.058(5) 0.001(4) -0.001(4) 0.006(4)
O8 0.032(4) 0.070(5) 0.058(5) 0.010(4) -0.004(3) 0.008(4)
O5 0.028(4) 0.069(5) 0.052(4) -0.003(4) -0.004(3) 0.005(3)
O6 0.031(4) 0.078(6) 0.063(5) -0.018(4) -0.001(4) -0.003(4)
C16 0.023(5) 0.089(9) 0.055(7) 0.008(6) -0.007(5) 0.000(5)
C15 0.032(6) 0.100(10) 0.062(8) -0.002(7) -0.005(5) -0.004(6)
O11 0.035(4) 0.053(5) 0.098(7) -0.012(5) -0.007(4) -0.006(4)
O9 0.053(6) 0.089(7) 0.069(5) 0.021(5) 0.006(4) -0.006(5)
N3 0.048(6) 0.055(5) 0.048(5) 0.005(4) 0.000(4) 0.014(4)
O10 0.051(5) 0.077(6) 0.063(5) -0.003(4) -0.002(4) 0.035(4)
O12 0.077(7) 0.083(7) 0.107(8) -0.038(6) -0.016(6) 0.044(6)
N2 0.039(5) 0.059(6) 0.069(6) -0.011(5) 0.000(5) 0.004(4)

loop_
_atom_type_symbol
_atom_type_description
_atom_type_scat_dispersion_real
_atom_type_scat_dispersion_imag
_atom_type_scat_source
C C 0.0033 0.0016 'International Tables Vol C Tables 4.2.6.8 and 6.1.1.4'
H H 0.0000 0.0000 'International Tables Vol C Tables 4.2.6.8 and 6.1.1.4'
Eu Eu -0.1578 3.6682 'International Tables Vol C Tables 4.2.6.8 and 6.1.1.4'
N N 0.0061 0.0033 'International Tables Vol C Tables 4.2.6.8 and 6.1.1.4'
O O 0.0106 0.0060 'International Tables Vol C Tables 4.2.6.8 and 6.1.1.4'

loop_
_geom_angle_atom_site_label_1
_geom_angle_atom_site_label_2
_geom_angle_atom_site_label_3
_geom_angle
_geom_angle_site_symmetry_1
_geom_angle_site_symmetry_3
O2 Eu1 C1 26.3(3) . .
O2 Eu1 C8 141.6(3) . 1_565
O2 Eu1 O7 130.6(2) . .
O2 Eu1 O11 66.8(3) . .
O1 Eu1 O2 52.1(2) . .
O1 Eu1 C1 26.3(3) . .
O1 Eu1 O3 119.0(2) . 1_565
O1 Eu1 C8 95.0(3) . 1_565
O1 Eu1 O7 160.2(3) . .
O1 Eu1 O8 114.2(3) . .
O1 Eu1 O5 126.4(3) . .
O1 Eu1 O11 70.3(3) . .
O1 Eu1 O10 107.9(3) . .
O3 Eu1 O2 152.0(3) 1_565 .
O3 Eu1 C1 142.1(3) 1_565 .
O3 Eu1 C8 25.9(3) 1_565 1_565
O3 Eu1 O7 68.0(2) 1_565 .
O3 Eu1 O8 70.1(3) 1_565 .
O3 Eu1 O11 139.6(3) 1_565 .
O3 Eu1 O10 132.0(3) 1_565 .
C8 Eu1 C1 120.5(3) 1_565 .
O4 Eu1 O2 121.0(2) 1_565 .
O4 Eu1 O1 70.2(2) 1_565 .
O4 Eu1 C1 96.4(3) 1_565 .
O4 Eu1 O3 52.1(2) 1_565 1_565
O4 Eu1 C8 26.2(3) 1_565 1_565
O4 Eu1 O7 107.6(3) 1_565 .
O4 Eu1 O8 73.8(3) 1_565 .
O4 Eu1 O5 133.1(2) 1_565 .
O4 Eu1 O11 107.3(3) 1_565 .
O4 Eu1 O10 152.2(3) 1_565 .
O7 Eu1 C1 149.7(3) . .
O7 Eu1 C8 87.3(3) . 1_565
O8 Eu1 O2 137.3(2) . .
O8 Eu1 C1 126.4(3) . .
O8 Eu1 C8 69.3(3) . 1_565
O8 Eu1 O7 48.5(2) . .
O8 Eu1 O11 70.6(2) . .
O5 Eu1 O2 81.9(3) . .
O5 Eu1 C1 106.4(3) . .
O5 Eu1 O3 87.8(3) . 1_565
O5 Eu1 C8 111.2(3) . 1_565
O5 Eu1 O7 70.2(3) . .
O5 Eu1 O8 118.6(3) . .
O5 Eu1 O11 119.5(3) . .
O5 Eu1 O10 71.4(3) . .
O6 Eu1 O2 78.6(3) . .
O6 Eu1 O1 78.6(3) . .
O6 Eu1 C1 81.0(3) . .
O6 Eu1 O3 73.5(3) . 1_565
O6 Eu1 C8 75.3(3) . 1_565
O6 Eu1 O4 79.3(3) . 1_565
O6 Eu1 O7 120.8(3) . .
O6 Eu1 O8 143.1(3) . .
O6 Eu1 O5 65.1(2) . .
O6 Eu1 O11 143.1(3) . .
O6 Eu1 O10 128.3(3) . .
O11 Eu1 C1 62.3(3) . .
O11 Eu1 C8 125.8(3) . 1_565
O11 Eu1 O7 92.4(3) . .
O10 Eu1 O2 68.6(3) . .
O10 Eu1 C1 85.9(3) . .
O10 Eu1 C8 149.3(3) . 1_565
O10 Eu1 O7 64.3(3) . .
O10 Eu1 O8 82.5(3) . .
O10 Eu1 O11 49.6(3) . .
C6 C7 H7 119.5 . .
C6 C7 C2 121.0(9) . .
C2 C7 H7 119.5 . .
C1 O2 Eu1 89.3(6) . .
C1 O1 Eu1 95.0(6) . .
C7 C6 C5 120.7(8) . .
C7 C6 C8 121.1(8) . .
C5 C6 C8 118.2(8) . .
C10 N1 C9 119.9(9) . .
C14 N1 C9 121.5(8) . .
C14 N1 C10 118.6(9) . .
C2 C3 H3 118.8 . .
C4 C3 H3 118.8 . .
C4 C3 C2 122.3(9) . .
C11 C12 C12 122.3(12) . 2_568
C11 C12 C13 117.9(11) . .
C13 C12 C12 119.6(13) . 2_568
C7 C2 C1 120.9(9) . .
C3 C2 C7 118.4(9) . .
C3 C2 C1 120.7(9) . .
O2 C1 Eu1 64.4(5) . .
O2 C1 O1 121.4(10) . .
O2 C1 C2 119.9(9) . .
O1 C1 Eu1 58.7(5) . .
O1 C1 C2 118.4(9) . .
C2 C1 Eu1 160.9(7) . .
C3 C4 C5 119.2(9) . .
C3 C4 C9 121.2(9) . .
C5 C4 C9 119.5(9) . .
C6 C5 C4 118.3(9) . .
C6 C5 H5 120.8 . .
C4 C5 H5 120.8 . .
N1 C9 C4 108.7(8) . .
N1 C9 H9A 109.9 . .
N1 C9 H9B 109.9 . .
C4 C9 H9A 109.9 . .
C4 C9 H9B 109.9 . .
H9A C9 H9B 108.3 . .
N1 C10 H10 119.5 . .
N1 C10 C11 121.0(10) . .
C11 C10 H10 119.5 . .
C12 C11 C10 121.0(10) . .
C12 C11 H11 119.5 . .
C10 C11 H11 119.5 . .
C12 C13 H13 119.9 . .
C14 C13 C12 120.2(11) . .
C14 C13 H13 119.9 . .
N1 C14 C13 121.1(10) . .
N1 C14 H14 119.4 . .
C13 C14 H14 119.4 . .
C8 O3 Eu1 91.3(6) . 1_545
C6 C8 Eu1 177.2(7) . 1_545
O3 C8 Eu1 62.8(5) . 1_545
O3 C8 C6 119.1(9) . .
O3 C8 O4 121.5(9) . .
O4 C8 Eu1 58.8(5) . 1_545
O4 C8 C6 119.4(9) . .
C8 O4 Eu1 95.0(6) . 1_545
N3 O7 Eu1 93.2(6) . .
N3 O8 Eu1 101.1(6) . .
C16 O5 Eu1 121.5(6) . .
C15 O6 Eu1 118.2(7) . .
O5 C16 H16A 110.1 . .
O5 C16 H16B 110.1 . .
O5 C16 C15 107.9(10) . .
H16A C16 H16B 108.4 . .
C15 C16 H16A 110.1 . .
C15 C16 H16B 110.1 . .
O6 C15 C16 111.3(11) . .
O6 C15 H15A 109.4 . .
O6 C15 H15B 109.4 . .
C16 C15 H15A 109.4 . .
C16 C15 H15B 109.4 . .
H15A C15 H15B 108.0 . .
N2 O11 Eu1 94.8(6) . .
O7 N3 Eu1 62.4(5) . .
O7 N3 O8 117.2(9) . .
O8 N3 Eu1 54.8(5) . .
O9 N3 Eu1 175.0(8) . .
O9 N3 O7 122.4(10) . .
O9 N3 O8 120.4(10) . .
N2 O10 Eu1 97.5(6) . .
O11 N2 Eu1 60.0(5) . .
O10 N2 Eu1 57.7(5) . .
O10 N2 O11 116.7(9) . .
O12 N2 Eu1 170.8(10) . .
O12 N2 O11 120.3(11) . .
O12 N2 O10 123.0(11) . .

loop_
_geom_bond_atom_site_label_1
_geom_bond_atom_site_label_2
_geom_bond_distance
_geom_bond_site_symmetry_2
Eu1 O2 2.562(7) .
Eu1 O1 2.436(7) .
Eu1 C1 2.839(10) .
Eu1 O3 2.518(7) 1_565
Eu1 C8 2.831(9) 1_565
Eu1 O4 2.431(7) 1_565
Eu1 O7 2.710(8) .
Eu1 O8 2.542(8) .
Eu1 O5 2.449(7) .
Eu1 O6 2.423(8) .
Eu1 O11 2.584(8) .
Eu1 O10 2.533(8) .
C7 H7 0.9300 .
C7 C6 1.370(13) .
C7 C2 1.379(13) .
O2 C1 1.257(12) .
O1 C1 1.262(12) .
C6 C5 1.397(14) .
C6 C8 1.513(12) .
N1 C9 1.512(13) .
N1 C10 1.356(13) .
N1 C14 1.321(14) .
C3 H3 0.9300 .
C3 C2 1.376(14) .
C3 C4 1.370(14) .
C12 C12 1.51(2) 2_568
C12 C11 1.328(15) .
C12 C13 1.376(15) .
C2 C1 1.509(14) .
C4 C5 1.405(14) .
C4 C9 1.529(13) .
C5 H5 0.9300 .
C9 H9A 0.9700 .
C9 H9B 0.9700 .
C10 H10 0.9300 .
C10 C11 1.366(17) .
C11 H11 0.9300 .
C13 H13 0.9300 .
C13 C14 1.373(16) .
C14 H14 0.9300 .
O3 Eu1 2.518(7) 1_545
O3 C8 1.237(12) .
C8 Eu1 2.831(9) 1_545
C8 O4 1.254(11) .
O4 Eu1 2.431(7) 1_545
O7 N3 1.263(12) .
O8 N3 1.270(11) .
O5 C16 1.422(13) .
O6 C15 1.424(14) .
C16 H16A 0.9700 .
C16 H16B 0.9700 .
C16 C15 1.474(17) .
C15 H15A 0.9700 .
C15 H15B 0.9700 .
O11 N2 1.267(12) .
O9 N3 1.207(12) .
O10 N2 1.256(12) .
O12 N2 1.195(12) .

loop_
_geom_torsion_atom_site_label_1
_geom_torsion_atom_site_label_2
_geom_torsion_atom_site_label_3
_geom_torsion_atom_site_label_4
_geom_torsion
_geom_torsion_site_symmetry_1
_geom_torsion_site_symmetry_4
Eu1 O2 C1 O1 14.9(11) . .
Eu1 O2 C1 C2 -159.0(9) . .
Eu1 O1 C1 O2 -15.7(11) . .
Eu1 O1 C1 C2 158.2(8) . .
Eu1 O3 C8 C6 177.6(8) 1_545 .
Eu1 O3 C8 O4 -2.2(11) 1_545 .
Eu1 O7 N3 O8 1.5(9) . .
Eu1 O7 N3 O9 -178.3(10) . .
Eu1 O8 N3 O7 -1.7(10) . .
Eu1 O8 N3 O9 178.2(9) . .
Eu1 O5 C16 C15 -29.0(14) . .
Eu1 O6 C15 C16 -41.1(14) . .
Eu1 O11 N2 O10 11.2(11) . .
Eu1 O11 N2 O12 -169.4(11) . .
Eu1 O10 N2 O11 -11.4(11) . .
Eu1 O10 N2 O12 169.1(12) . .
C7 C6 C5 C4 -0.5(14) . .
C7 C6 C8 O3 -2.0(15) . .
C7 C6 C8 O4 177.8(10) . .
C7 C2 C1 Eu1 -92(2) . .
C7 C2 C1 O2 5.6(15) . .
C7 C2 C1 O1 -168.5(10) . .
C6 C7 C2 C3 0.0(15) . .
C6 C7 C2 C1 179.1(9) . .
C6 C8 O4 Eu1 -177.5(8) . 1_545
N1 C10 C11 C12 1.1(19) . .
C3 C2 C1 Eu1 87(2) . .
C3 C2 C1 O2 -175.4(10) . .
C3 C2 C1 O1 10.5(15) . .
C3 C4 C5 C6 -1.9(14) . .
C3 C4 C9 N1 92.7(11) . .
C12 C12 C11 C10 -180.0(12) 2_568 .
C12 C12 C13 C14 -179.3(12) 2_568 .
C12 C13 C14 N1 -2.4(19) . .
C2 C7 C6 C5 1.4(15) . .
C2 C7 C6 C8 -179.4(9) . .
C2 C3 C4 C5 3.5(15) . .
C2 C3 C4 C9 -177.0(10) . .
C4 C3 C2 C7 -2.5(15) . .
C4 C3 C2 C1 178.4(10) . .
C5 C6 C8 O3 177.2(9) . .
C5 C6 C8 O4 -3.0(14) . .
C5 C4 C9 N1 -87.7(11) . .
C9 N1 C10 C11 -179.7(10) . .
C9 N1 C14 C13 -179.6(10) . .
C9 C4 C5 C6 178.5(9) . .
C10 N1 C9 C4 -68.7(12) . .
C10 N1 C14 C13 -0.4(17) . .
C11 C12 C13 C14 4.5(17) . .
C13 C12 C11 C10 -3.8(18) . .
C14 N1 C9 C4 110.5(11) . .
C14 N1 C10 C11 1.1(17) . .
O3 C8 O4 Eu1 2.3(11) . 1_545
C8 C6 C5 C4 -179.6(9) . .
O5 C16 C15 O6 43.2(15) . .
